data_7000256
loop_
_publ_author_name
'Stoumpos, Constantinos C.'
'Gass, Ian A.'
'Milios, Constantinos J.'
'Lalioti, Nikolia'
'Terzis, Aris'
'Arom\'i, Guillem'
'Teat, Simon J.'
'Brechin, Euan K.'
'Perlepes, Spyros P.'

_publ_section_title
;
 A MnII4 cubane and a novel MnII10MnIII4 cluster from the use of
 di-2-pyridyl ketone in manganese acetate chemistry
;
_journal_issue 2
_journal_name_full 'Dalton Transactions'
_journal_page_first 307
_journal_page_last 317
_journal_paper_doi 10.1039/b810835h
_journal_year 2009
_chemical_formula_sum 'C93.4 H114.8 Cl18.8 Mn14 N8 O52'
_chemical_formula_weight 3617.15
_chemical_name_systematic
;
?
;
_space_group_IT_number 14
_symmetry_cell_setting monoclinic
_symmetry_space_group_name_Hall '-P 2ybc'
_symmetry_space_group_name_H-M 'P 1 21/c 1'
_atom_sites_solution_hydrogens mixed
_atom_sites_solution_primary direct
_atom_sites_solution_secondary difmap
_audit_creation_method SHELXL-97
_cell_angle_alpha 90.00
_cell_angle_beta 96.108(2)
_cell_angle_gamma 90.00
_cell_formula_units_Z 2
_cell_length_a 11.5561(9)
_cell_length_b 20.2180(16)
_cell_length_c 30.997(2)
_cell_measurement_reflns_used 9797
_cell_measurement_temperature 193(2)
_cell_measurement_theta_max 33.64
_cell_measurement_theta_min 2.28
_cell_volume 7201.1(9)
_computing_cell_refinement 'Bruker SAINT v7.34'
_computing_data_collection 'Bruker APEX 2'
_computing_data_reduction 'Bruker SAINT v7.34'
_computing_molecular_graphics 'Bruker SHELXTL'
_computing_publication_material 'Bruker SHELXTL & local programs'
_computing_structure_refinement 'Bruker SHELXTL'
_computing_structure_solution 'Bruker SHELXTL'
_diffrn_ambient_temperature 193(2)
_diffrn_measured_fraction_theta_full 0.999
_diffrn_measured_fraction_theta_max 0.998
_diffrn_measurement_device_type 'Bruker Platinum 200 CCD diffractometer'
_diffrn_measurement_method '\w rotation with narrow frames'
_diffrn_radiation_monochromator 'silicon 111'
_diffrn_radiation_source 'Advanced Light Source station 11.3.1'
_diffrn_radiation_type synchrotron
_diffrn_radiation_wavelength 0.7749
_diffrn_reflns_av_R_equivalents 0.0538
_diffrn_reflns_av_sigmaI/netI 0.0417
_diffrn_reflns_limit_h_max 16
_diffrn_reflns_limit_h_min -16
_diffrn_reflns_limit_k_max 28
_diffrn_reflns_limit_k_min -28
_diffrn_reflns_limit_l_max 42
_diffrn_reflns_limit_l_min -44
_diffrn_reflns_number 93749
_diffrn_reflns_theta_full 31.00
_diffrn_reflns_theta_max 33.66
_diffrn_reflns_theta_min 1.31
_diffrn_standards_number 0
_exptl_absorpt_coefficient_mu 1.940
_exptl_absorpt_correction_T_max 0.83
_exptl_absorpt_correction_T_min 0.74
_exptl_absorpt_correction_type multi-scan
_exptl_absorpt_process_details SADABS
_exptl_crystal_colour orange
_exptl_crystal_density_diffrn 1.668
_exptl_crystal_density_method 'not measured'
_exptl_crystal_description block
_exptl_crystal_F_000 3634
_exptl_crystal_size_max 0.12
_exptl_crystal_size_mid 0.08
_exptl_crystal_size_min 0.05
_refine_diff_density_max 1.300
_refine_diff_density_min -1.417
_refine_diff_density_rms 0.104
_refine_ls_extinction_method none
_refine_ls_goodness_of_fit_ref 1.016
_refine_ls_hydrogen_treatment constr
_refine_ls_matrix_type full
_refine_ls_number_parameters 946
_refine_ls_number_reflns 22011
_refine_ls_number_restraints 392
_refine_ls_restrained_S_all 1.074
_refine_ls_R_factor_all 0.0694
_refine_ls_R_factor_gt 0.0550
_refine_ls_shift/su_max 0.002
_refine_ls_shift/su_mean 0.000
_refine_ls_structure_factor_coef Fsqd
_refine_ls_weighting_details 'calc w=1/[\s^2^(Fo^2^)+(0.0883P)^2^+10.0717P] where P=(Fo^2^+2Fc^2^)/3'
_refine_ls_weighting_scheme calc
_refine_ls_wR_factor_gt 0.1594
_refine_ls_wR_factor_ref 0.1693
_reflns_number_gt 17344
_reflns_number_total 22011
_reflns_threshold_expression I>2\s(I)
_cod_data_source_file b810835h.txt
_cod_data_source_block cs355e
_cod_original_sg_symbol_H-M P2(1)/c
_cod_original_formula_sum 'C93.40 H114.80 Cl18.80 Mn14 N8 O52'
_cod_database_code 7000256

loop_
_symmetry_equiv_pos_as_xyz
'x, y, z'
'-x, y+1/2, -z+1/2'
'-x, -y, -z'
'x, -y-1/2, z-1/2'

loop_
_atom_site_label
_atom_site_type_symbol
_atom_site_fract_x
_atom_site_fract_y
_atom_site_fract_z
_atom_site_U_iso_or_equiv
_atom_site_adp_type
_atom_site_occupancy
_atom_site_symmetry_multiplicity
_atom_site_calc_flag
_atom_site_refinement_flags
_atom_site_disorder_assembly
_atom_site_disorder_group
Mn1 Mn 0.36411(4) 0.16994(2) 0.606900(15) 0.02910(10) Uani 1 1 d . A .
Mn2 Mn 0.33419(4) 0.28170(2) 0.686967(14) 0.02610(9) Uani 1 1 d . . .
Mn3 Mn 0.24369(4) 0.31066(2) 0.586895(14) 0.02631(10) Uani 1 1 d . A .
Mn4 Mn 0.48886(4) 0.31153(2) 0.609771(14) 0.02483(9) Uani 1 1 d . . .
Mn5 Mn 0.40972(4) 0.25905(3) 0.505639(15) 0.03542(12) Uani 1 1 d . A .
Mn6 Mn 0.34936(4) 0.45150(2) 0.642224(16) 0.03089(10) Uani 1 1 d . A .
Mn7 Mn 0.37820(4) 0.45355(3) 0.516850(16) 0.03278(11) Uani 1 1 d . . .
O1 O 0.35390(17) 0.34836(10) 0.62960(6) 0.0260(4) Uani 1 1 d . . .
O2 O 0.37771(17) 0.26648(11) 0.57172(7) 0.0273(4) Uani 1 1 d . . .
N1 N 0.2650(3) 0.10150(14) 0.64713(10) 0.0382(6) Uani 1 1 d . . .
C1 C 0.2973(4) 0.03879(19) 0.65648(15) 0.0498(9) Uani 1 1 d . . .
H1 H 0.3648 0.0219 0.6453 0.060 Uiso 1 1 calc R . .
C2 C 0.2368(5) -0.0016(2) 0.68144(17) 0.0610(12) Uani 1 1 d . . .
H2 H 0.2600 -0.0462 0.6867 0.073 Uiso 1 1 calc R . .
C3 C 0.1415(5) 0.0239(2) 0.69863(17) 0.0616(12) Uani 1 1 d . . .
H3 H 0.0992 -0.0026 0.7168 0.074 Uiso 1 1 calc R . .
C4 C 0.1077(4) 0.0882(2) 0.68924(13) 0.0473(8) Uani 1 1 d . . .
H4 H 0.0417 0.1065 0.7007 0.057 Uiso 1 1 calc R . .
C5 C 0.1713(3) 0.12563(17) 0.66290(11) 0.0346(6) Uani 1 1 d . . .
C6 C 0.1351(3) 0.19526(16) 0.64661(10) 0.0311(6) Uani 1 1 d . . .
O3 O 0.23038(17) 0.22723(11) 0.63404(7) 0.0280(4) Uani 1 1 d . . .
O4 O 0.0484(2) 0.18302(13) 0.61158(8) 0.0374(5) Uani 1 1 d . . .
H4A H 0.0637 0.2047 0.5898 0.056 Uiso 1 1 calc R . .
C7 C 0.0815(3) 0.23538(17) 0.68122(11) 0.0337(6) Uani 1 1 d . . .
C8 C -0.0355(3) 0.2316(2) 0.68683(13) 0.0421(8) Uani 1 1 d . . .
H8 H -0.0874 0.2059 0.6678 0.051 Uiso 1 1 calc R . .
C9 C -0.0753(3) 0.2661(2) 0.72082(14) 0.0507(9) Uani 1 1 d . . .
H9 H -0.1550 0.2637 0.7257 0.061 Uiso 1 1 calc R . .
C10 C 0.0002(4) 0.3036(2) 0.74746(14) 0.0507(9) Uani 1 1 d . . .
H10 H -0.0254 0.3269 0.7713 0.061 Uiso 1 1 calc R . .
C11 C 0.1149(3) 0.3069(2) 0.73874(12) 0.0435(8) Uani 1 1 d . . .
H11 H 0.1671 0.3344 0.7564 0.052 Uiso 1 1 calc R . .
N2 N 0.1556(2) 0.27317(14) 0.70661(9) 0.0342(5) Uani 1 1 d . . .
N3 N 0.5368(2) 0.11886(14) 0.62350(10) 0.0370(6) Uani 1 1 d . . .
C12 C 0.5822(4) 0.0725(2) 0.59947(14) 0.0511(10) Uani 1 1 d . . .
H12A H 0.5356 0.0556 0.5748 0.061 Uiso 1 1 calc R . .
C13 C 0.6930(4) 0.0483(2) 0.60882(16) 0.0589(12) Uani 1 1 d . . .
H13A H 0.7219 0.0151 0.5911 0.071 Uiso 1 1 calc R . .
C14 C 0.7617(3) 0.0728(2) 0.64412(15) 0.0523(10) Uani 1 1 d . . .
H14A H 0.8389 0.0570 0.6511 0.063 Uiso 1 1 calc R . .
C15 C 0.7169(3) 0.12042(18) 0.66908(12) 0.0392(7) Uani 1 1 d . . .
H15A H 0.7624 0.1379 0.6938 0.047 Uiso 1 1 calc R . .
C16 C 0.6042(3) 0.14283(15) 0.65777(10) 0.0316(6) Uani 1 1 d . . .
C17 C 0.5480(2) 0.19541(14) 0.68399(9) 0.0273(5) Uani 1 1 d . . .
O5 O 0.46824(17) 0.23037(10) 0.65731(6) 0.0259(4) Uani 1 1 d . . .
O6 O 0.63614(19) 0.23656(11) 0.70495(7) 0.0318(4) Uani 1 1 d . . .
H6 H 0.6409 0.2714 0.6905 0.048 Uiso 1 1 calc R . .
C18 C 0.4877(3) 0.16405(15) 0.72107(10) 0.0305(6) Uani 1 1 d . . .
C19 C 0.5323(3) 0.10996(18) 0.74457(12) 0.0411(7) Uani 1 1 d . . .
H19A H 0.6028 0.0899 0.7381 0.049 Uiso 1 1 calc R . .
C20 C 0.4733(4) 0.0856(2) 0.77739(13) 0.0483(9) Uani 1 1 d . . .
H20A H 0.5027 0.0487 0.7941 0.058 Uiso 1 1 calc R . .
C21 C 0.3713(4) 0.1153(2) 0.78561(12) 0.0452(8) Uani 1 1 d . . .
H21A H 0.3274 0.0985 0.8074 0.054 Uiso 1 1 calc R . .
C22 C 0.3335(3) 0.17028(19) 0.76147(11) 0.0405(7) Uani 1 1 d . . .
H22A H 0.2644 0.1920 0.7679 0.049 Uiso 1 1 calc R . .
N4 N 0.3906(2) 0.19397(14) 0.72946(9) 0.0326(5) Uani 1 1 d . . .
O7 O 0.3147(3) 0.11273(15) 0.55283(9) 0.0503(7) Uani 1 1 d DU . .
O8 O 0.4182(3) 0.15429(16) 0.50329(12) 0.0625(8) Uani 1 1 d DU . .
C23 C 0.360(2) 0.1091(15) 0.5171(12) 0.049(2) Uani 0.50 1 d PDU A 1
C24 C 0.3390(15) 0.0444(8) 0.4920(5) 0.069(3) Uani 0.50 1 d PDU A 1
C23' C 0.348(2) 0.1149(13) 0.5164(13) 0.048(2) Uani 0.50 1 d PDU A 2
C24' C 0.2994(15) 0.0637(9) 0.4828(6) 0.076(4) Uani 0.50 1 d PDU A 2
O9 O 0.3898(3) 0.35077(14) 0.73371(9) 0.0491(6) Uani 1 1 d . . .
O10 O 0.3512(3) 0.45323(14) 0.71120(9) 0.0509(7) Uani 1 1 d . . .
C25 C 0.3817(3) 0.41161(19) 0.73965(12) 0.0415(7) Uani 1 1 d . . .
C26 C 0.4136(6) 0.4360(3) 0.78519(15) 0.0735(16) Uani 1 1 d . . .
O11 O 0.13336(19) 0.25832(12) 0.54715(7) 0.0352(5) Uani 1 1 d DU . .
O12 O 0.2248(2) 0.24918(17) 0.48767(9) 0.0508(7) Uani 1 1 d DU . .
C27 C 0.139(2) 0.2440(4) 0.5057(5) 0.0408(18) Uani 0.60 1 d PDU A 1
C28 C 0.0280(9) 0.2204(5) 0.4829(3) 0.055(2) Uani 0.60 1 d PDU A 1
C27' C 0.142(3) 0.2375(9) 0.5114(9) 0.045(3) Uani 0.40 1 d PDU A 2
C28' C 0.0418(16) 0.1898(9) 0.4898(6) 0.063(4) Uani 0.40 1 d PDU A 2
O13 O 0.10677(19) 0.34485(12) 0.61186(8) 0.0342(5) Uani 1 1 d . . .
O14 O 0.1637(2) 0.44510(13) 0.63514(10) 0.0457(6) Uani 1 1 d . . .
C29 C 0.0920(3) 0.39998(18) 0.62959(11) 0.0359(6) Uani 1 1 d . A .
C30 C -0.0255(3) 0.4103(2) 0.64542(16) 0.0550(10) Uani 1 1 d . . .
H30A H -0.0155 0.4210 0.6764 0.083 Uiso 1 1 calc R A .
H30B H -0.0718 0.3698 0.6408 0.083 Uiso 1 1 calc R . .
H30C H -0.0657 0.4469 0.6294 0.083 Uiso 1 1 calc R . .
O15 O 0.62372(19) 0.26345(12) 0.59357(7) 0.0343(5) Uani 1 1 d . . .
O16 O 0.5944(2) 0.25837(16) 0.52151(8) 0.0457(6) Uani 1 1 d . . .
C31 C 0.6539(3) 0.24961(19) 0.55646(11) 0.0394(7) Uani 1 1 d . A .
C32 C 0.7751(4) 0.2218(3) 0.55631(16) 0.0692(15) Uani 1 1 d . . .
O17 O 0.59787(19) 0.35083(11) 0.65690(7) 0.0307(4) Uani 1 1 d . . .
O18 O 0.5373(2) 0.45515(12) 0.65697(9) 0.0390(5) Uani 1 1 d . . .
C33 C 0.6037(3) 0.41037(16) 0.67064(10) 0.0325(6) Uani 1 1 d . A .
C34 C 0.6997(4) 0.4244(2) 0.70626(16) 0.0598(12) Uani 1 1 d . . .
O19 O 0.23403(19) 0.38954(12) 0.54095(8) 0.0348(5) Uani 1 1 d . . .
O20 O 0.1919(2) 0.46617(15) 0.49252(10) 0.0495(7) Uani 1 1 d . . .
C35 C 0.1595(3) 0.42116(19) 0.51588(12) 0.0391(7) Uani 1 1 d . A .
C36 C 0.0317(3) 0.4050(3) 0.51400(17) 0.0605(13) Uani 1 1 d . . .
O21 O 0.4023(2) 0.36554(14) 0.48012(8) 0.0402(5) Uani 1 1 d . . .
O22 O 0.4216(3) 0.28320(16) 0.43593(9) 0.0500(7) Uani 1 1 d . . .
C37 C 0.4053(3) 0.3430(2) 0.44162(11) 0.0442(8) Uani 1 1 d . A .
C38 C 0.3856(5) 0.3901(3) 0.40462(14) 0.0628(12) Uani 1 1 d . . .
H38A H 0.4148 0.3708 0.3789 0.094 Uiso 1 1 calc R A .
H38B H 0.4270 0.4315 0.4121 0.094 Uiso 1 1 calc R . .
H38C H 0.3022 0.3991 0.3985 0.094 Uiso 1 1 calc R . .
O23 O 0.3591(2) 0.50353(13) 0.57732(8) 0.0391(5) Uani 1 1 d . . .
O24 O 0.3222(3) 0.56133(13) 0.63322(9) 0.0458(6) Uani 1 1 d . . .
C39 C 0.3281(3) 0.55746(18) 0.59405(13) 0.0409(7) Uani 1 1 d . A .
C40 C 0.2968(5) 0.6158(2) 0.56410(17) 0.0618(12) Uani 1 1 d . . .
O25 O 0.4260(2) 0.53174(14) 0.47417(9) 0.0442(6) Uani 1 1 d . . .
O26 O 0.48442(18) 0.60879(11) 0.43383(7) 0.0315(4) Uani 1 1 d . . .
C41 C 0.4025(3) 0.57603(17) 0.44627(10) 0.0341(6) Uani 1 1 d . A .
C42 C 0.2794(3) 0.5865(2) 0.42864(15) 0.0555(11) Uani 1 1 d . . .
H42A H 0.2326 0.5957 0.4525 0.083 Uiso 1 1 calc R A .
H42B H 0.2498 0.5466 0.4132 0.083 Uiso 1 1 calc R . .
H42C H 0.2744 0.6240 0.4085 0.083 Uiso 1 1 calc R . .
Cl1 Cl 0.5468(2) 0.25409(14) 0.34370(10) 0.1392(9) Uani 1 1 d DU . .
C1S C 0.6715(7) 0.2784(8) 0.3211(6) 0.097(4) Uani 0.40 1 d PDU B 1
H1S1 H 0.6841 0.3260 0.3273 0.116 Uiso 0.40 1 calc PR B 1
H1S2 H 0.6559 0.2738 0.2892 0.116 Uiso 0.40 1 calc PR B 1
Cl2 Cl 0.8013(6) 0.2369(5) 0.3375(3) 0.157(3) Uani 0.40 1 d PDU B 1
C1S' C 0.6127(8) 0.2258(6) 0.3025(3) 0.100(3) Uani 0.60 1 d PDU B 2
H1S3 H 0.6259 0.2632 0.2830 0.120 Uiso 0.60 1 calc PR B 2
H1S4 H 0.5604 0.1940 0.2859 0.120 Uiso 0.60 1 calc PR B 2
Cl2' Cl 0.7439(4) 0.1875(2) 0.31765(13) 0.1127(12) Uani 0.60 1 d PDU B 2
C2S C 0.6103(4) 0.1486(3) 0.43639(18) 0.0706(13) Uani 1 1 d DU . .
H2SA H 0.5778 0.1501 0.4647 0.085 Uiso 0.70 1 calc PR C 1
H2SB H 0.6083 0.1939 0.4242 0.085 Uiso 0.70 1 calc PR C 1
H2SC H 0.5742 0.1929 0.4328 0.085 Uiso 0.30 1 d PR C 2
H2SD H 0.5991 0.1338 0.4661 0.085 Uiso 0.30 1 d PR C 2
Cl3 Cl 0.52759(17) 0.09609(10) 0.40135(6) 0.0971(5) Uani 1 1 d DU D .
Cl4 Cl 0.7539(2) 0.1201(2) 0.44381(13) 0.1156(11) Uani 0.70 1 d PDU D 1
Cl4' Cl 0.7560(6) 0.1578(5) 0.4363(4) 0.129(3) Uiso 0.30 1 d PDU D 2
C3S C 0.0489(8) 0.0339(5) 0.5655(4) 0.073(3) Uani 0.50 1 d PD E 1
H3S1 H 0.1127 0.0183 0.5492 0.087 Uiso 0.50 1 calc PR E 1
H3S2 H 0.0801 0.0686 0.5861 0.087 Uiso 0.50 1 calc PR E 1
Cl5 Cl -0.0632(3) 0.06557(18) 0.53023(13) 0.0952(10) Uani 0.50 1 d PD E 1
Cl6 Cl -0.0044(4) -0.0310(3) 0.59353(13) 0.0808(12) Uani 0.50 1 d PD E 1
C3S' C 0.077(4) 0.024(3) 0.5541(7) 0.15(3) Uiso 0.20 1 d PD F -2
H3S3 H 0.1596 0.0115 0.5542 0.179 Uiso 0.20 1 calc PR F -2
H3S4 H 0.0734 0.0697 0.5648 0.179 Uiso 0.20 1 calc PR F -2
Cl5' Cl 0.0109(12) 0.0204(5) 0.5015(4) 0.114(3) Uiso 0.20 1 d PD F -2
Cl6' Cl 0.014(3) -0.0277(15) 0.5894(6) 0.177(12) Uiso 0.20 1 d PD F -2
C4S C -0.0516(15) 0.4007(18) 0.3473(4) 0.111(8) Uiso 0.25 1 d PDU G 1
H4S1 H -0.0862 0.3563 0.3496 0.133 Uiso 0.25 1 calc PR G 1
H4S2 H -0.1159 0.4333 0.3445 0.133 Uiso 0.25 1 calc PR G 1
Cl7 Cl 0.0190(11) 0.4037(6) 0.3013(3) 0.125(3) Uiso 0.25 1 d PDU G 1
Cl8 Cl 0.0380(10) 0.4170(6) 0.3941(3) 0.130(3) Uiso 0.25 1 d PD G 1
C4S' C -0.1449(13) 0.4467(4) 0.2944(3) 0.089(3) Uani 0.50 1 d PDU H 2
H4S3 H -0.1085 0.4656 0.3220 0.106 Uiso 0.50 1 calc PR H 2
H4S4 H -0.2302 0.4454 0.2955 0.106 Uiso 0.50 1 calc PR H 2
Cl7' Cl -0.0928(7) 0.3683(2) 0.2874(2) 0.161(2) Uani 0.50 1 d PDU H 2
Cl8' Cl -0.1116(3) 0.4952(2) 0.25087(12) 0.0967(11) Uani 0.50 1 d PDU H 2
C4S" C -0.0803(12) 0.4164(19) 0.3139(7) 0.112(5) Uiso 0.25 1 d PDU I 3
H4S5 H -0.1096 0.3709 0.3176 0.134 Uiso 0.25 1 calc PR I 3
H4S6 H -0.1097 0.4451 0.3361 0.134 Uiso 0.25 1 calc PR I 3
Cl7" Cl -0.1277(13) 0.4453(8) 0.2626(5) 0.175(5) Uiso 0.25 1 d PDU I 3
Cl8" Cl 0.0701(11) 0.4166(7) 0.3194(4) 0.143(4) Uiso 0.25 1 d PDU I 3
C5S C 0.2339(7) 0.3006(4) 0.8822(3) 0.103(2) Uani 1 1 d . . .
H5S1 H 0.2259 0.3004 0.9137 0.123 Uiso 1 1 calc R . .
H5S2 H 0.3174 0.2950 0.8784 0.123 Uiso 1 1 calc R . .
Cl9 Cl 0.1863(3) 0.37328(14) 0.86061(11) 0.1579(12) Uani 1 1 d . . .
Cl10 Cl 0.1543(3) 0.23520(15) 0.85714(10) 0.1423(10) Uani 1 1 d . . .

loop_
_atom_site_aniso_label
_atom_site_aniso_U_11
_atom_site_aniso_U_22
_atom_site_aniso_U_33
_atom_site_aniso_U_23
_atom_site_aniso_U_13
_atom_site_aniso_U_12
Mn1 0.0281(2) 0.0312(2) 0.0276(2) -0.00322(17) 0.00147(16) -0.00169(16)
Mn2 0.02540(19) 0.0300(2) 0.0231(2) 0.00104(16) 0.00314(15) -0.00007(15)
Mn3 0.02303(19) 0.0322(2) 0.0236(2) 0.00165(16) 0.00170(15) -0.00083(15)
Mn4 0.02300(19) 0.0299(2) 0.02169(19) 0.00115(15) 0.00271(14) -0.00099(15)
Mn5 0.0335(2) 0.0492(3) 0.0240(2) -0.00101(19) 0.00488(17) -0.0003(2)
Mn6 0.0311(2) 0.0300(2) 0.0315(2) 0.00164(17) 0.00293(17) -0.00004(17)
Mn7 0.0269(2) 0.0419(3) 0.0296(2) 0.01006(19) 0.00363(17) -0.00181(18)
O1 0.0228(8) 0.0308(10) 0.0246(9) 0.0018(7) 0.0029(7) -0.0013(7)
O2 0.0249(9) 0.0340(10) 0.0231(9) -0.0001(8) 0.0023(7) -0.0009(7)
N1 0.0406(15) 0.0335(14) 0.0404(15) 0.0035(11) 0.0036(12) -0.0031(11)
C1 0.054(2) 0.0370(18) 0.058(2) 0.0058(17) 0.0079(18) 0.0028(16)
C2 0.073(3) 0.040(2) 0.071(3) 0.019(2) 0.011(2) 0.0034(19)
C3 0.068(3) 0.053(2) 0.065(3) 0.022(2) 0.011(2) -0.007(2)
C4 0.049(2) 0.048(2) 0.046(2) 0.0111(16) 0.0108(16) -0.0050(16)
C5 0.0345(15) 0.0363(15) 0.0320(15) 0.0030(12) -0.0006(12) -0.0060(12)
C6 0.0265(13) 0.0368(15) 0.0298(14) 0.0022(11) 0.0023(10) -0.0050(11)
O3 0.0244(9) 0.0325(10) 0.0274(10) 0.0019(8) 0.0040(7) -0.0037(7)
O4 0.0307(11) 0.0448(13) 0.0353(12) 0.0034(10) -0.0028(9) -0.0105(9)
C7 0.0279(13) 0.0397(16) 0.0337(15) 0.0052(12) 0.0044(11) -0.0019(11)
C8 0.0293(15) 0.050(2) 0.048(2) 0.0039(15) 0.0065(13) -0.0048(13)
C9 0.0305(16) 0.068(3) 0.056(2) 0.0016(19) 0.0140(15) 0.0007(16)
C10 0.0420(19) 0.065(3) 0.047(2) -0.0060(18) 0.0161(16) 0.0049(17)
C11 0.0377(17) 0.054(2) 0.0395(18) -0.0067(15) 0.0099(14) 0.0016(15)
N2 0.0293(12) 0.0415(14) 0.0323(13) 0.0011(11) 0.0061(10) -0.0005(10)
N3 0.0354(13) 0.0370(14) 0.0375(14) -0.0090(11) -0.0011(11) 0.0036(11)
C12 0.046(2) 0.052(2) 0.054(2) -0.0232(18) -0.0022(17) 0.0075(17)
C13 0.050(2) 0.060(3) 0.066(3) -0.026(2) 0.0006(19) 0.0182(19)
C14 0.0384(18) 0.054(2) 0.063(3) -0.0128(19) -0.0009(17) 0.0153(16)
C15 0.0315(15) 0.0409(17) 0.0446(18) -0.0036(14) 0.0016(13) 0.0038(13)
C16 0.0304(13) 0.0295(14) 0.0346(15) -0.0012(11) 0.0025(11) 0.0002(11)
C17 0.0257(12) 0.0279(13) 0.0278(13) 0.0006(10) 0.0000(10) 0.0000(10)
O5 0.0252(9) 0.0290(10) 0.0234(9) 0.0023(7) 0.0016(7) 0.0007(7)
O6 0.0298(10) 0.0309(10) 0.0328(11) 0.0011(8) -0.0047(8) -0.0019(8)
C18 0.0314(13) 0.0308(14) 0.0282(13) 0.0021(11) -0.0015(11) -0.0011(11)
C19 0.0447(18) 0.0373(17) 0.0405(18) 0.0093(14) 0.0013(14) 0.0055(14)
C20 0.059(2) 0.0414(19) 0.044(2) 0.0166(16) 0.0016(17) 0.0044(16)
C21 0.055(2) 0.049(2) 0.0315(16) 0.0126(14) 0.0044(14) -0.0063(16)
C22 0.0438(18) 0.0483(19) 0.0302(15) 0.0075(14) 0.0085(13) 0.0005(14)
N4 0.0352(13) 0.0361(13) 0.0266(12) 0.0040(10) 0.0031(10) 0.0009(10)
O7 0.0595(16) 0.0517(15) 0.0395(14) -0.0139(12) 0.0042(12) -0.0127(13)
O8 0.0636(19) 0.0519(17) 0.077(2) -0.0128(15) 0.0296(17) -0.0072(14)
C23 0.052(5) 0.051(4) 0.044(4) -0.014(4) 0.006(4) -0.005(4)
C24 0.087(9) 0.066(7) 0.053(7) -0.031(5) 0.005(6) -0.015(6)
C23' 0.048(5) 0.052(5) 0.043(4) -0.014(4) 0.003(4) -0.008(4)
C24' 0.086(9) 0.082(9) 0.059(7) -0.033(6) 0.008(6) -0.019(7)
O9 0.0672(18) 0.0422(14) 0.0368(13) -0.0070(11) 0.0000(12) -0.0078(13)
O10 0.0703(19) 0.0478(15) 0.0353(13) -0.0010(11) 0.0084(12) 0.0049(13)
C25 0.0478(19) 0.0433(18) 0.0341(16) -0.0057(14) 0.0082(14) -0.0082(15)
C26 0.133(5) 0.051(2) 0.034(2) -0.0095(18) 0.000(3) -0.005(3)
O11 0.0303(10) 0.0470(13) 0.0278(11) -0.0014(9) 0.0003(8) -0.0054(9)
O12 0.0357(12) 0.084(2) 0.0324(12) -0.0051(13) 0.0036(10) -0.0096(13)
C27 0.036(3) 0.064(4) 0.021(4) 0.000(3) -0.001(3) -0.004(3)
C28 0.039(4) 0.091(7) 0.033(3) -0.014(4) 0.000(3) -0.017(5)
C27' 0.032(4) 0.069(5) 0.031(6) -0.001(4) -0.005(4) -0.005(4)
C28' 0.043(6) 0.088(9) 0.058(8) -0.022(7) -0.001(5) -0.018(7)
O13 0.0257(10) 0.0407(12) 0.0364(12) 0.0015(9) 0.0045(8) 0.0003(8)
O14 0.0317(12) 0.0426(14) 0.0632(17) -0.0073(12) 0.0074(11) -0.0002(10)
C29 0.0281(14) 0.0449(17) 0.0341(15) 0.0022(13) 0.0008(11) 0.0051(12)
C30 0.0319(17) 0.063(3) 0.071(3) -0.009(2) 0.0095(17) 0.0073(16)
O15 0.0290(10) 0.0450(13) 0.0295(11) 0.0014(9) 0.0057(8) 0.0035(9)
O16 0.0345(12) 0.0712(18) 0.0319(12) -0.0045(12) 0.0054(9) 0.0050(12)
C31 0.0300(14) 0.054(2) 0.0350(16) -0.0044(14) 0.0075(12) 0.0032(13)
C32 0.039(2) 0.117(4) 0.053(2) -0.013(3) 0.0096(18) 0.028(2)
O17 0.0296(10) 0.0331(10) 0.0286(10) 0.0007(8) -0.0001(8) -0.0030(8)
O18 0.0342(11) 0.0348(12) 0.0469(14) -0.0042(10) -0.0010(10) -0.0005(9)
C33 0.0289(13) 0.0375(15) 0.0310(14) -0.0032(12) 0.0025(11) -0.0034(11)
C34 0.050(2) 0.059(3) 0.064(3) -0.024(2) -0.024(2) 0.0058(19)
O19 0.0274(10) 0.0432(12) 0.0334(11) 0.0106(9) 0.0020(8) 0.0008(9)
O20 0.0342(12) 0.0598(17) 0.0534(16) 0.0281(13) -0.0008(11) 0.0012(11)
C35 0.0274(14) 0.0501(19) 0.0392(17) 0.0125(14) 0.0009(12) 0.0004(13)
C36 0.0266(16) 0.078(3) 0.075(3) 0.037(2) -0.0023(17) -0.0030(17)
O21 0.0394(12) 0.0546(15) 0.0269(11) 0.0034(10) 0.0051(9) -0.0004(11)
O22 0.0544(16) 0.0662(19) 0.0303(12) -0.0032(12) 0.0092(11) -0.0013(14)
C37 0.0376(17) 0.066(2) 0.0294(16) 0.0049(15) 0.0055(13) -0.0053(16)
C38 0.079(3) 0.077(3) 0.0316(19) 0.0124(19) 0.0017(19) -0.004(3)
O23 0.0404(12) 0.0397(13) 0.0374(12) 0.0067(10) 0.0046(10) 0.0013(10)
O24 0.0530(15) 0.0396(13) 0.0451(15) 0.0017(11) 0.0067(12) 0.0011(11)
C39 0.0355(16) 0.0382(17) 0.049(2) 0.0093(15) 0.0048(14) 0.0007(13)
C40 0.072(3) 0.050(2) 0.064(3) 0.021(2) 0.013(2) 0.012(2)
O25 0.0322(11) 0.0561(15) 0.0439(14) 0.0243(12) 0.0027(10) -0.0049(10)
O26 0.0267(10) 0.0396(12) 0.0284(10) 0.0074(9) 0.0035(8) -0.0024(8)
C41 0.0294(13) 0.0434(17) 0.0294(14) 0.0103(12) 0.0030(11) -0.0014(12)
C42 0.0281(15) 0.071(3) 0.065(3) 0.034(2) -0.0038(16) -0.0046(16)
Cl1 0.1281(19) 0.133(2) 0.154(2) 0.0414(17) 0.0044(16) 0.0278(16)
C1S 0.094(8) 0.097(9) 0.093(8) 0.049(7) -0.021(7) 0.008(7)
Cl2 0.125(5) 0.186(7) 0.159(6) 0.025(6) 0.016(5) 0.067(5)
C1S' 0.106(6) 0.098(6) 0.089(6) 0.016(5) -0.018(5) 0.015(5)
Cl2' 0.130(3) 0.104(2) 0.109(3) 0.020(2) 0.035(2) 0.039(2)
C2S 0.063(3) 0.079(3) 0.069(3) -0.016(3) 0.006(2) 0.000(3)
Cl3 0.1037(12) 0.0990(12) 0.0893(11) -0.0301(9) 0.0143(9) -0.0181(10)
Cl4 0.0680(14) 0.126(3) 0.149(3) -0.024(2) -0.0059(15) 0.0235(15)
C3S 0.062(6) 0.070(7) 0.083(7) -0.030(6) -0.006(6) -0.015(5)
Cl5 0.101(2) 0.080(2) 0.101(2) -0.0149(18) -0.0034(19) 0.0064(18)
Cl6 0.0654(17) 0.096(3) 0.082(2) -0.0219(17) 0.0119(14) -0.0029(15)
C4S' 0.096(7) 0.097(7) 0.077(6) -0.035(5) 0.028(5) 0.010(6)
Cl7' 0.226(6) 0.110(3) 0.152(4) -0.034(3) 0.042(4) 0.072(4)
Cl8' 0.0738(18) 0.140(3) 0.082(2) -0.017(2) 0.0356(16) 0.0127(19)
C5S 0.092(5) 0.126(6) 0.086(5) 0.031(4) -0.011(4) 0.004(4)
Cl9 0.190(3) 0.1124(18) 0.156(2) 0.0206(17) -0.052(2) 0.0040(18)
Cl10 0.149(2) 0.141(2) 0.128(2) 0.0084(16) -0.0235(17) -0.0035(18)

loop_
_atom_type_symbol
_atom_type_description
_atom_type_scat_dispersion_real
_atom_type_scat_dispersion_imag
_atom_type_scat_source
C C -0.0020 0.0020 'International Tables Vol C Tables 4.2.6.8 and 6.1.1.4'
H H 0.0000 0.0000 'International Tables Vol C Tables 4.2.6.8 and 6.1.1.4'
N N -0.0031 0.0040 'International Tables Vol C Tables 4.2.6.8 and 6.1.1.4'
O O -0.0042 0.0074 'International Tables Vol C Tables 4.2.6.8 and 6.1.1.4'
Cl Cl 0.1484 0.1585 'International Tables Vol C Tables 4.2.6.8 and 6.1.1.4'
Mn Mn 0.2237 0.8587 'International Tables Vol C Tables 4.2.6.8 and 6.1.1.4'

loop_
_geom_angle_atom_site_label_1
_geom_angle_atom_site_label_2
_geom_angle_atom_site_label_3
_geom_angle
_geom_angle_site_symmetry_1
_geom_angle_site_symmetry_3
_geom_angle_publ_flag
O7 Mn1 O3 117.80(11) . . ?
O7 Mn1 O5 162.96(10) . . ?
O3 Mn1 O5 77.86(8) . . ?
O7 Mn1 O2 96.90(10) . . ?
O3 Mn1 O2 79.30(8) . . ?
O5 Mn1 O2 78.70(7) . . ?
O7 Mn1 N1 89.56(12) . . ?
O3 Mn1 N1 71.87(10) . . ?
O5 Mn1 N1 102.50(9) . . ?
O2 Mn1 N1 150.04(10) . . ?
O7 Mn1 N3 95.16(12) . . ?
O3 Mn1 N3 143.53(9) . . ?
O5 Mn1 N3 72.14(9) . . ?
O2 Mn1 N3 113.70(10) . . ?
N1 Mn1 N3 94.68(11) . . ?
O7 Mn1 Mn3 105.29(9) . . ?
O3 Mn1 Mn3 44.58(6) . . ?
O5 Mn1 Mn3 80.78(5) . . ?
O2 Mn1 Mn3 35.48(5) . . ?
N1 Mn1 Mn3 114.65(8) . . ?
N3 Mn1 Mn3 143.81(8) . . ?
O7 Mn1 Mn4 127.43(9) . . ?
O3 Mn1 Mn4 81.33(6) . . ?
O5 Mn1 Mn4 44.24(5) . . ?
O2 Mn1 Mn4 35.24(5) . . ?
N1 Mn1 Mn4 141.89(8) . . ?
N3 Mn1 Mn4 91.05(8) . . ?
Mn3 Mn1 Mn4 52.810(14) . . ?
O9 Mn2 O5 116.22(11) . . ?
O9 Mn2 O3 163.27(11) . . ?
O5 Mn2 O3 78.57(8) . . ?
O9 Mn2 N2 95.11(12) . . ?
O5 Mn2 N2 144.37(10) . . ?
O3 Mn2 N2 73.68(9) . . ?
O9 Mn2 O1 95.67(10) . . ?
O5 Mn2 O1 79.28(7) . . ?
O3 Mn2 O1 78.82(8) . . ?
N2 Mn2 O1 115.86(9) . . ?
O9 Mn2 N4 94.18(11) . . ?
O5 Mn2 N4 72.22(9) . . ?
O3 Mn2 N4 98.11(9) . . ?
N2 Mn2 N4 89.90(10) . . ?
O1 Mn2 N4 151.34(9) . . ?
O9 Mn2 Mn4 103.94(9) . . ?
O5 Mn2 Mn4 44.32(5) . . ?
O3 Mn2 Mn4 80.87(5) . . ?
N2 Mn2 Mn4 146.22(7) . . ?
O1 Mn2 Mn4 35.62(5) . . ?
N4 Mn2 Mn4 115.76(7) . . ?
O9 Mn2 Mn3 126.71(8) . . ?
O5 Mn2 Mn3 81.42(5) . . ?
O3 Mn2 Mn3 44.23(5) . . ?
N2 Mn2 Mn3 93.57(7) . . ?
O1 Mn2 Mn3 35.30(5) . . ?
N4 Mn2 Mn3 138.34(7) . . ?
Mn4 Mn2 Mn3 52.700(13) . . ?
O2 Mn3 O1 81.75(9) . . ?
O2 Mn3 O13 169.19(10) . . ?
O1 Mn3 O13 95.34(9) . . ?
O2 Mn3 O11 94.76(10) . . ?
O1 Mn3 O11 171.18(10) . . ?
O13 Mn3 O11 86.61(10) . . ?
O2 Mn3 O19 99.98(9) . . ?
O1 Mn3 O19 98.58(9) . . ?
O13 Mn3 O19 90.73(9) . . ?
O11 Mn3 O19 89.99(10) . . ?
O2 Mn3 O3 85.51(8) . . ?
O1 Mn3 O3 86.28(8) . . ?
O13 Mn3 O3 83.91(9) . . ?
O11 Mn3 O3 85.38(9) . . ?
O19 Mn3 O3 173.11(8) . . ?
O2 Mn3 Mn4 40.95(6) . . ?
O1 Mn3 Mn4 41.14(6) . . ?
O13 Mn3 Mn4 136.34(7) . . ?
O11 Mn3 Mn4 135.68(7) . . ?
O19 Mn3 Mn4 98.15(6) . . ?
O3 Mn3 Mn4 88.73(5) . . ?
O2 Mn3 Mn1 43.69(7) . . ?
O1 Mn3 Mn1 88.63(6) . . ?
O13 Mn3 Mn1 126.16(7) . . ?
O11 Mn3 Mn1 83.30(7) . . ?
O19 Mn3 Mn1 141.74(7) . . ?
O3 Mn3 Mn1 42.69(5) . . ?
Mn4 Mn3 Mn1 63.656(15) . . ?
O2 Mn3 Mn2 87.88(6) . . ?
O1 Mn3 Mn2 43.57(6) . . ?
O13 Mn3 Mn2 82.92(7) . . ?
O11 Mn3 Mn2 128.54(7) . . ?
O19 Mn3 Mn2 140.14(7) . . ?
O3 Mn3 Mn2 43.52(5) . . ?
Mn4 Mn3 Mn2 63.160(14) . . ?
Mn1 Mn3 Mn2 63.990(14) . . ?
O2 Mn4 O1 82.11(9) . . ?
O2 Mn4 O15 96.22(10) . . ?
O1 Mn4 O15 172.62(10) . . ?
O2 Mn4 O17 171.45(9) . . ?
O1 Mn4 O17 94.81(9) . . ?
O15 Mn4 O17 85.82(10) . . ?
O2 Mn4 O26 95.90(9) . 3_666 ?
O1 Mn4 O26 95.06(9) . 3_666 ?
O15 Mn4 O26 92.27(9) . 3_666 ?
O17 Mn4 O26 92.30(9) . 3_666 ?
O2 Mn4 O5 86.82(8) . . ?
O1 Mn4 O5 85.71(8) . . ?
O15 Mn4 O5 87.02(9) . . ?
O17 Mn4 O5 85.00(8) . . ?
O26 Mn4 O5 177.25(8) 3_666 . ?
O2 Mn4 Mn3 41.12(6) . . ?
O1 Mn4 Mn3 41.34(6) . . ?
O15 Mn4 Mn3 137.33(7) . . ?
O17 Mn4 Mn3 136.12(7) . . ?
O26 Mn4 Mn3 93.09(6) 3_666 . ?
O5 Mn4 Mn3 89.23(5) . . ?
O2 Mn4 Mn2 88.81(6) . . ?
O1 Mn4 Mn2 44.21(6) . . ?
O15 Mn4 Mn2 128.77(7) . . ?
O17 Mn4 Mn2 83.48(7) . . ?
O26 Mn4 Mn2 138.01(6) 3_666 . ?
O5 Mn4 Mn2 42.25(5) . . ?
Mn3 Mn4 Mn2 64.140(15) . . ?
O2 Mn4 Mn1 43.56(7) . . ?
O1 Mn4 Mn1 88.66(6) . . ?
O15 Mn4 Mn1 85.23(7) . . ?
O17 Mn4 Mn1 128.71(7) . . ?
O26 Mn4 Mn1 138.42(6) 3_666 . ?
O5 Mn4 Mn1 44.17(5) . . ?
Mn3 Mn4 Mn1 63.534(15) . . ?
Mn2 Mn4 Mn1 64.258(14) . . ?
O8 Mn5 O2 96.72(11) . . ?
O8 Mn5 O16 87.29(13) . . ?
O2 Mn5 O16 92.89(9) . . ?
O8 Mn5 O12 86.97(13) . . ?
O2 Mn5 O12 89.21(9) . . ?
O16 Mn5 O12 174.08(12) . . ?
O8 Mn5 O22 100.21(13) . . ?
O2 Mn5 O22 162.14(11) . . ?
O16 Mn5 O22 93.53(11) . . ?
O12 Mn5 O22 86.07(11) . . ?
O8 Mn5 O21 157.81(12) . . ?
O2 Mn5 O21 105.20(9) . . ?
O16 Mn5 O21 94.89(11) . . ?
O12 Mn5 O21 89.90(11) . . ?
O22 Mn5 O21 57.64(10) . . ?
O8 Mn5 C37 128.37(14) . . ?
O2 Mn5 C37 134.13(11) . . ?
O16 Mn5 C37 96.74(11) . . ?
O12 Mn5 C37 85.71(11) . . ?
O22 Mn5 C37 28.32(12) . . ?
O21 Mn5 C37 29.44(11) . . ?
O1 Mn6 O10 101.69(10) . . ?
O1 Mn6 O14 88.04(9) . . ?
O10 Mn6 O14 90.38(12) . . ?
O1 Mn6 O18 91.63(8) . . ?
O10 Mn6 O18 83.44(12) . . ?
O14 Mn6 O18 173.62(11) . . ?
O1 Mn6 O24 161.76(9) . . ?
O10 Mn6 O24 95.40(11) . . ?
O14 Mn6 O24 85.51(11) . . ?
O18 Mn6 O24 96.64(10) . . ?
O1 Mn6 O23 106.59(9) . . ?
O10 Mn6 O23 151.41(11) . . ?
O14 Mn6 O23 94.61(11) . . ?
O18 Mn6 O23 91.60(10) . . ?
O24 Mn6 O23 57.10(10) . . ?
O1 Mn6 C39 134.74(11) . . ?
O10 Mn6 C39 123.36(12) . . ?
O14 Mn6 C39 87.63(11) . . ?
O18 Mn6 C39 97.10(11) . . ?
O24 Mn6 C39 28.01(11) . . ?
O23 Mn6 C39 29.27(11) . . ?
O21 Mn7 O23 151.47(9) . . ?
O21 Mn7 O25 102.98(11) . . ?
O23 Mn7 O25 104.13(11) . . ?
O21 Mn7 O20 95.22(11) . . ?
O23 Mn7 O20 93.21(11) . . ?
O25 Mn7 O20 90.56(9) . . ?
O21 Mn7 O25 89.41(11) . 3_666 ?
O23 Mn7 O25 91.43(10) . 3_666 ?
O25 Mn7 O25 70.37(11) . 3_666 ?
O20 Mn7 O25 160.93(9) . 3_666 ?
O21 Mn7 O19 81.09(9) . . ?
O23 Mn7 O19 80.60(9) . . ?
O25 Mn7 O19 148.15(9) . . ?
O20 Mn7 O19 57.60(9) . . ?
O25 Mn7 O19 141.47(8) 3_666 . ?
O21 Mn7 O26 77.95(9) . 3_666 ?
O23 Mn7 O26 79.49(9) . 3_666 ?
O25 Mn7 O26 124.63(9) . 3_666 ?
O20 Mn7 O26 144.80(9) . 3_666 ?
O25 Mn7 O26 54.27(8) 3_666 3_666 ?
O19 Mn7 O26 87.20(8) . 3_666 ?
O21 Mn7 C35 88.05(11) . . ?
O23 Mn7 C35 86.51(11) . . ?
O25 Mn7 C35 119.03(10) . . ?
O20 Mn7 C35 28.47(10) . . ?
O25 Mn7 C35 170.60(10) 3_666 . ?
O19 Mn7 C35 29.13(9) . . ?
O26 Mn7 C35 116.33(9) 3_666 . ?
Mn4 O1 Mn3 97.52(10) . . ?
Mn4 O1 Mn6 118.98(10) . . ?
Mn3 O1 Mn6 119.69(10) . . ?
Mn4 O1 Mn2 100.17(9) . . ?
Mn3 O1 Mn2 101.13(9) . . ?
Mn6 O1 Mn2 115.71(9) . . ?
Mn4 O2 Mn3 97.92(10) . . ?
Mn4 O2 Mn5 117.43(10) . . ?
Mn3 O2 Mn5 120.30(10) . . ?
Mn4 O2 Mn1 101.19(9) . . ?
Mn3 O2 Mn1 100.84(9) . . ?
Mn5 O2 Mn1 115.74(10) . . ?
C5 N1 C1 119.0(3) . . ?
C5 N1 Mn1 117.4(2) . . ?
C1 N1 Mn1 123.5(3) . . ?
N1 C1 C2 122.6(4) . . ?
N1 C1 H1 118.7 . . ?
C2 C1 H1 118.7 . . ?
C1 C2 C3 118.4(4) . . ?
C1 C2 H2 120.8 . . ?
C3 C2 H2 120.8 . . ?
C2 C3 C4 119.5(4) . . ?
C2 C3 H3 120.3 . . ?
C4 C3 H3 120.3 . . ?
C3 C4 C5 119.0(4) . . ?
C3 C4 H4 120.5 . . ?
C5 C4 H4 120.5 . . ?
N1 C5 C4 121.5(3) . . ?
N1 C5 C6 114.8(3) . . ?
C4 C5 C6 123.5(3) . . ?
O3 C6 O4 112.9(2) . . ?
O3 C6 C7 110.4(3) . . ?
O4 C6 C7 108.9(3) . . ?
O3 C6 C5 109.1(3) . . ?
O4 C6 C5 103.7(2) . . ?
C7 C6 C5 111.8(3) . . ?
C6 O3 Mn1 119.06(19) . . ?
C6 O3 Mn2 114.32(18) . . ?
Mn1 O3 Mn2 101.54(8) . . ?
C6 O3 Mn3 130.71(18) . . ?
Mn1 O3 Mn3 92.73(8) . . ?
Mn2 O3 Mn3 92.25(8) . . ?
C6 O4 H4A 109.5 . . ?
N2 C7 C8 122.0(3) . . ?
N2 C7 C6 115.7(3) . . ?
C8 C7 C6 122.3(3) . . ?
C9 C8 C7 118.5(4) . . ?
C9 C8 H8 120.8 . . ?
C7 C8 H8 120.8 . . ?
C10 C9 C8 119.9(3) . . ?
C10 C9 H9 120.1 . . ?
C8 C9 H9 120.1 . . ?
C9 C10 C11 118.2(4) . . ?
C9 C10 H10 120.9 . . ?
C11 C10 H10 120.9 . . ?
N2 C11 C10 122.9(4) . . ?
N2 C11 H11 118.5 . . ?
C10 C11 H11 118.5 . . ?
C11 N2 C7 118.4(3) . . ?
C11 N2 Mn2 125.3(2) . . ?
C7 N2 Mn2 116.0(2) . . ?
C12 N3 C16 117.7(3) . . ?
C12 N3 Mn1 125.7(2) . . ?
C16 N3 Mn1 116.1(2) . . ?
N3 C12 C13 123.0(4) . . ?
N3 C12 H12A 118.5 . . ?
C13 C12 H12A 118.5 . . ?
C12 C13 C14 119.1(4) . . ?
C12 C13 H13A 120.4 . . ?
C14 C13 H13A 120.4 . . ?
C15 C14 C13 118.8(4) . . ?
C15 C14 H14A 120.6 . . ?
C13 C14 H14A 120.6 . . ?
C14 C15 C16 119.2(3) . . ?
C14 C15 H15A 120.4 . . ?
C16 C15 H15A 120.4 . . ?
N3 C16 C15 122.2(3) . . ?
N3 C16 C17 115.5(3) . . ?
C15 C16 C17 122.3(3) . . ?
O5 C17 O6 112.3(2) . . ?
O5 C17 C16 109.6(2) . . ?
O6 C17 C16 109.1(2) . . ?
O5 C17 C18 109.5(2) . . ?
O6 C17 C18 105.0(2) . . ?
C16 C17 C18 111.3(2) . . ?
C17 O5 Mn2 117.41(17) . . ?
C17 O5 Mn1 114.75(17) . . ?
Mn2 O5 Mn1 101.78(8) . . ?
C17 O5 Mn4 131.76(17) . . ?
Mn2 O5 Mn4 93.43(8) . . ?
Mn1 O5 Mn4 91.59(7) . . ?
C17 O6 H6 109.5 . . ?
N4 C18 C19 122.3(3) . . ?
N4 C18 C17 114.7(3) . . ?
C19 C18 C17 123.0(3) . . ?
C20 C19 C18 119.1(3) . . ?
C20 C19 H19A 120.4 . . ?
C18 C19 H19A 120.4 . . ?
C21 C20 C19 119.0(3) . . ?
C21 C20 H20A 120.5 . . ?
C19 C20 H20A 120.5 . . ?
C20 C21 C22 118.7(3) . . ?
C20 C21 H21A 120.7 . . ?
C22 C21 H21A 120.7 . . ?
N4 C22 C21 122.4(4) . . ?
N4 C22 H22A 118.8 . . ?
C21 C22 H22A 118.8 . . ?
C18 N4 C22 118.5(3) . . ?
C18 N4 Mn2 116.2(2) . . ?
C22 N4 Mn2 125.3(2) . . ?
C23' O7 C23 8.1(7) . . ?
C23' O7 Mn1 129.5(15) . . ?
C23 O7 Mn1 129.2(14) . . ?
C23' O8 Mn5 126.8(11) . . ?
C23 O8 Mn5 134.3(14) . . ?
O8 C23 O7 123(3) . . ?
O8 C23 C24 121(3) . . ?
O7 C23 C24 116(3) . . ?
O7 C23' O8 127(3) . . ?
O7 C23' C24' 118(3) . . ?
O8 C23' C24' 115(3) . . ?
C25 O9 Mn2 138.3(3) . . ?
C25 O10 Mn6 132.1(3) . . ?
O10 C25 O9 125.6(3) . . ?
O10 C25 C26 117.8(4) . . ?
O9 C25 C26 116.5(4) . . ?
C27' O11 Mn3 130.4(18) . . ?
C27 O11 Mn3 128.6(10) . . ?
C27 O12 Mn5 137.4(9) . . ?
C27' O12 Mn5 130.0(11) . . ?
O12 C27 O11 124.3(17) . . ?
O12 C27 C28 121.8(13) . . ?
O11 C27 C28 113.9(16) . . ?
O11 C27' O12 127(3) . . ?
O11 C27' C28' 118(3) . . ?
O12 C27' C28' 115(2) . . ?
C29 O13 Mn3 129.5(2) . . ?
C29 O14 Mn6 135.4(2) . . ?
O14 C29 O13 126.5(3) . . ?
O14 C29 C30 117.9(3) . . ?
O13 C29 C30 115.6(3) . . ?
C29 C30 H30A 109.5 . . ?
C29 C30 H30B 109.5 . . ?
H30A C30 H30B 109.5 . . ?
C29 C30 H30C 109.5 . . ?
H30A C30 H30C 109.5 . . ?
H30B C30 H30C 109.5 . . ?
C31 O15 Mn4 130.5(2) . . ?
C31 O16 Mn5 130.7(2) . . ?
O16 C31 O15 125.7(3) . . ?
O16 C31 C32 118.8(3) . . ?
O15 C31 C32 115.4(3) . . ?
C33 O17 Mn4 128.9(2) . . ?
C33 O18 Mn6 128.2(2) . . ?
O18 C33 O17 124.7(3) . . ?
O18 C33 C34 119.8(3) . . ?
O17 C33 C34 115.5(3) . . ?
C35 O19 Mn3 140.3(2) . . ?
C35 O19 Mn7 89.16(19) . . ?
Mn3 O19 Mn7 130.56(10) . . ?
C35 O20 Mn7 93.4(2) . . ?
O20 C35 O19 119.8(3) . . ?
O20 C35 C36 119.3(3) . . ?
O19 C35 C36 120.8(3) . . ?
O20 C35 Mn7 58.13(17) . . ?
O19 C35 Mn7 61.71(17) . . ?
C36 C35 Mn7 177.4(3) . . ?
C37 O21 Mn7 143.8(3) . . ?
C37 O21 Mn5 89.0(2) . . ?
Mn7 O21 Mn5 126.71(11) . . ?
C37 O22 Mn5 92.8(2) . . ?
O22 C37 O21 120.0(3) . . ?
O22 C37 C38 121.9(4) . . ?
O21 C37 C38 118.1(4) . . ?
O22 C37 Mn5 58.8(2) . . ?
O21 C37 Mn5 61.53(19) . . ?
C38 C37 Mn5 172.4(3) . . ?
C37 C38 H38A 109.5 . . ?
C37 C38 H38B 109.5 . . ?
H38A C38 H38B 109.5 . . ?
C37 C38 H38C 109.5 . . ?
H38A C38 H38C 109.5 . . ?
H38B C38 H38C 109.5 . . ?
C39 O23 Mn7 144.3(2) . . ?
C39 O23 Mn6 89.6(2) . . ?
Mn7 O23 Mn6 124.60(12) . . ?
C39 O24 Mn6 92.2(2) . . ?
O24 C39 O23 120.4(3) . . ?
O24 C39 C40 121.4(4) . . ?
O23 C39 C40 118.3(4) . . ?
O24 C39 Mn6 59.82(19) . . ?
O23 C39 Mn6 61.12(18) . . ?
C40 C39 Mn6 171.3(3) . . ?
C41 O25 Mn7 152.8(2) . . ?
C41 O25 Mn7 97.51(19) . 3_666 ?
Mn7 O25 Mn7 109.63(10) . 3_666 ?
C41 O26 Mn4 139.2(2) . 3_666 ?
C41 O26 Mn7 89.80(18) . 3_666 ?
Mn4 O26 Mn7 130.99(10) 3_666 3_666 ?
O26 C41 O25 118.4(3) . . ?
O26 C41 C42 122.6(3) . . ?
O25 C41 C42 119.0(3) . . ?
C41 C42 H42A 109.5 . . ?
C41 C42 H42B 109.5 . . ?
H42A C42 H42B 109.5 . . ?
C41 C42 H42C 109.5 . . ?
H42A C42 H42C 109.5 . . ?
H42B C42 H42C 109.5 . . ?
C1S' Cl1 C1S 47.0(8) . . ?
Cl1 C1S Cl2 118.0(6) . . ?
Cl1 C1S H1S1 107.8 . . ?
Cl2 C1S H1S1 107.8 . . ?
Cl1 C1S H1S2 107.8 . . ?
Cl2 C1S H1S2 107.8 . . ?
H1S1 C1S H1S2 107.1 . . ?
Cl1 C1S' Cl2' 114.2(5) . . ?
Cl1 C1S' H1S3 108.7 . . ?
Cl2' C1S' H1S3 108.7 . . ?
Cl1 C1S' H1S4 108.7 . . ?
Cl2' C1S' H1S4 108.7 . . ?
H1S3 C1S' H1S4 107.6 . . ?
Cl4' C2S Cl3 123.3(5) . . ?
Cl3 C2S Cl4 109.5(3) . . ?
Cl4' C2S H2SA 118.0 . . ?
Cl3 C2S H2SA 109.8 . . ?
Cl4 C2S H2SA 109.8 . . ?
Cl4' C2S H2SB 83.1 . . ?
Cl3 C2S H2SB 109.8 . . ?
Cl4 C2S H2SB 109.8 . . ?
H2SA C2S H2SB 108.2 . . ?
Cl4' C2S H2SC 107.8 . . ?
Cl3 C2S H2SC 106.6 . . ?
Cl4 C2S H2SC 134.0 . . ?
H2SA C2S H2SC 82.9 . . ?
H2SB C2S H2SC 29.1 . . ?
Cl4' C2S H2SD 105.3 . . ?
Cl3 C2S H2SD 106.3 . . ?
Cl4 C2S H2SD 89.7 . . ?
H2SA C2S H2SD 24.0 . . ?
H2SB C2S H2SD 129.4 . . ?
H2SC C2S H2SD 106.5 . . ?
Cl6 C3S Cl5 108.5(5) . . ?
Cl6 C3S H3S1 110.0 . . ?
Cl5 C3S H3S1 110.0 . . ?
Cl6 C3S H3S2 110.0 . . ?
Cl5 C3S H3S2 110.0 . . ?
H3S1 C3S H3S2 108.4 . . ?
Cl6' C3S' Cl5' 113.9(11) . . ?
Cl6' C3S' H3S3 108.8 . . ?
Cl5' C3S' H3S3 108.8 . . ?
Cl6' C3S' H3S4 108.8 . . ?
Cl5' C3S' H3S4 108.8 . . ?
H3S3 C3S' H3S4 107.7 . . ?
Cl7 C4S Cl8 113.4(9) . . ?
Cl7 C4S H4S1 108.9 . . ?
Cl8 C4S H4S1 108.9 . . ?
Cl7 C4S H4S2 108.9 . . ?
Cl8 C4S H4S2 108.9 . . ?
H4S1 C4S H4S2 107.7 . . ?
Cl7' C4S' Cl8' 108.2(5) . . ?
Cl7' C4S' H4S3 110.1 . . ?
Cl8' C4S' H4S3 110.1 . . ?
Cl7' C4S' H4S4 110.1 . . ?
Cl8' C4S' H4S4 110.1 . . ?
H4S3 C4S' H4S4 108.4 . . ?
Cl7" C4S" Cl8" 107.9(9) . . ?
Cl7" C4S" H4S5 110.1 . . ?
Cl8" C4S" H4S5 110.1 . . ?
Cl7" C4S" H4S6 110.1 . . ?
Cl8" C4S" H4S6 110.1 . . ?
H4S5 C4S" H4S6 108.4 . . ?
Cl9 C5S Cl10 110.5(4) . . ?
Cl9 C5S H5S1 109.6 . . ?
Cl10 C5S H5S1 109.6 . . ?
Cl9 C5S H5S2 109.6 . . ?
Cl10 C5S H5S2 109.6 . . ?
H5S1 C5S H5S2 108.1 . . ?

loop_
_geom_bond_atom_site_label_1
_geom_bond_atom_site_label_2
_geom_bond_distance
_geom_bond_site_symmetry_2
_geom_bond_publ_flag
Mn1 O7 2.066(3) . ?
Mn1 O3 2.171(2) . ?
Mn1 O5 2.232(2) . ?
Mn1 O2 2.249(2) . ?
Mn1 N1 2.255(3) . ?
Mn1 N3 2.257(3) . ?
Mn1 Mn3 3.1987(7) . ?
Mn1 Mn4 3.2021(7) . ?
Mn2 O9 2.065(3) . ?
Mn2 O5 2.150(2) . ?
Mn2 O3 2.219(2) . ?
Mn2 N2 2.219(3) . ?
Mn2 O1 2.262(2) . ?
Mn2 N4 2.263(3) . ?
Mn2 Mn4 3.1929(6) . ?
Mn2 Mn3 3.2200(6) . ?
Mn3 O2 1.890(2) . ?
Mn3 O1 1.896(2) . ?
Mn3 O13 1.960(2) . ?
Mn3 O11 1.982(2) . ?
Mn3 O19 2.133(2) . ?
Mn3 O3 2.248(2) . ?
Mn3 Mn4 2.8465(6) . ?
Mn4 O2 1.884(2) . ?
Mn4 O1 1.889(2) . ?
Mn4 O15 1.947(2) . ?
Mn4 O17 1.990(2) . ?
Mn4 O26 2.146(2) 3_666 ?
Mn4 O5 2.235(2) . ?
Mn5 O8 2.122(3) . ?
Mn5 O2 2.125(2) . ?
Mn5 O16 2.139(3) . ?
Mn5 O12 2.160(3) . ?
Mn5 O22 2.234(3) . ?
Mn5 O21 2.292(3) . ?
Mn5 C37 2.607(4) . ?
Mn6 O1 2.123(2) . ?
Mn6 O10 2.136(3) . ?
Mn6 O14 2.138(3) . ?
Mn6 O18 2.173(2) . ?
Mn6 O24 2.256(3) . ?
Mn6 O23 2.284(2) . ?
Mn6 C39 2.608(4) . ?
Mn7 O21 2.146(3) . ?
Mn7 O23 2.161(3) . ?
Mn7 O25 2.170(2) . ?
Mn7 O20 2.218(3) . ?
Mn7 O25 2.269(2) 3_666 ?
Mn7 O19 2.296(2) . ?
Mn7 O26 2.435(2) 3_666 ?
Mn7 C35 2.608(3) . ?
N1 C5 1.328(5) . ?
N1 C1 1.344(5) . ?
C1 C2 1.367(6) . ?
C1 H1 0.9500 . ?
C2 C3 1.373(7) . ?
C2 H2 0.9500 . ?
C3 C4 1.380(6) . ?
C3 H3 0.9500 . ?
C4 C5 1.381(5) . ?
C4 H4 0.9500 . ?
C5 C6 1.538(5) . ?
C6 O3 1.369(3) . ?
C6 O4 1.418(4) . ?
C6 C7 1.528(5) . ?
O4 H4A 0.8400 . ?
C7 N2 1.339(4) . ?
C7 C8 1.384(4) . ?
C8 C9 1.382(6) . ?
C8 H8 0.9500 . ?
C9 C10 1.366(6) . ?
C9 H9 0.9500 . ?
C10 C11 1.382(5) . ?
C10 H10 0.9500 . ?
C11 N2 1.334(4) . ?
C11 H11 0.9500 . ?
N3 C12 1.338(5) . ?
N3 C16 1.339(4) . ?
C12 C13 1.373(6) . ?
C12 H12A 0.9500 . ?
C13 C14 1.374(6) . ?
C13 H13A 0.9500 . ?
C14 C15 1.370(5) . ?
C14 H14A 0.9500 . ?
C15 C16 1.389(4) . ?
C15 H15A 0.9500 . ?
C16 C17 1.525(4) . ?
C17 O5 1.368(3) . ?
C17 O6 1.418(3) . ?
C17 C18 1.543(4) . ?
O6 H6 0.8400 . ?
C18 N4 1.324(4) . ?
C18 C19 1.383(4) . ?
C19 C20 1.375(5) . ?
C19 H19A 0.9500 . ?
C20 C21 1.371(6) . ?
C20 H20A 0.9500 . ?
C21 C22 1.385(5) . ?
C21 H21A 0.9500 . ?
C22 N4 1.338(4) . ?
C22 H22A 0.9500 . ?
O7 C23' 1.23(5) . ?
O7 C23 1.28(5) . ?
O8 C23' 1.23(4) . ?
O8 C23 1.24(4) . ?
C23 C24 1.53(3) . ?
C23' C24' 1.53(3) . ?
O9 C25 1.249(5) . ?
O10 C25 1.242(5) . ?
C25 C26 1.504(6) . ?
O11 C27' 1.20(3) . ?
O11 C27 1.325(18) . ?
O12 C27 1.19(2) . ?
O12 C27' 1.29(4) . ?
C27 C28 1.48(2) . ?
C27' C28' 1.60(4) . ?
O13 C29 1.262(4) . ?
O14 C29 1.232(4) . ?
C29 C30 1.507(5) . ?
C30 H30A 0.9800 . ?
C30 H30B 0.9800 . ?
C30 H30C 0.9800 . ?
O15 C31 1.268(4) . ?
O16 C31 1.232(4) . ?
C31 C32 1.510(5) . ?
O17 C33 1.276(4) . ?
O18 C33 1.232(4) . ?
C33 C34 1.507(5) . ?
O19 C35 1.270(4) . ?
O20 C35 1.245(4) . ?
C35 C36 1.508(5) . ?
O21 C37 1.282(4) . ?
O22 C37 1.238(5) . ?
C37 C38 1.490(6) . ?
C38 H38A 0.9800 . ?
C38 H38B 0.9800 . ?
C38 H38C 0.9800 . ?
O23 C39 1.275(5) . ?
O24 C39 1.226(5) . ?
C39 C40 1.521(5) . ?
O25 C41 1.254(4) . ?
O25 Mn7 2.269(2) 3_666 ?
O26 C41 1.249(4) . ?
O26 Mn4 2.146(2) 3_666 ?
O26 Mn7 2.435(2) 3_666 ?
C41 C42 1.485(5) . ?
C42 H42A 0.9800 . ?
C42 H42B 0.9800 . ?
C42 H42C 0.9800 . ?
Cl1 C1S' 1.655(7) . ?
Cl1 C1S 1.739(7) . ?
C1S Cl2 1.746(7) . ?
C1S H1S1 0.9900 . ?
C1S H1S2 0.9900 . ?
C1S' Cl2' 1.722(7) . ?
C1S' H1S3 0.9900 . ?
C1S' H1S4 0.9900 . ?
C2S Cl4' 1.694(7) . ?
C2S Cl3 1.732(5) . ?
C2S Cl4 1.748(5) . ?
C2S H2SA 0.9900 . ?
C2S H2SB 0.9900 . ?
C2S H2SC 0.9899 . ?
C2S H2SD 0.9898 . ?
C3S Cl6 1.723(7) . ?
C3S Cl5 1.728(7) . ?
C3S H3S1 0.9900 . ?
C3S H3S2 0.9900 . ?
C3S' Cl6' 1.723(8) . ?
C3S' Cl5' 1.724(8) . ?
C3S' H3S3 0.9900 . ?
C3S' H3S4 0.9900 . ?
C4S Cl7 1.717(8) . ?
C4S Cl8 1.721(8) . ?
C4S H4S1 0.9900 . ?
C4S H4S2 0.9900 . ?
C4S' Cl7' 1.718(7) . ?
C4S' Cl8' 1.744(7) . ?
C4S' H4S3 0.9900 . ?
C4S' H4S4 0.9900 . ?
C4S" Cl7" 1.728(8) . ?
C4S" Cl8" 1.729(8) . ?
C4S" H4S5 0.9900 . ?
C4S" H4S6 0.9900 . ?
C5S Cl9 1.682(8) . ?
C5S Cl10 1.746(9) . ?
C5S H5S1 0.9900 . ?
C5S H5S2 0.9900 . ?

loop_
_geom_hbond_atom_site_label_D
_geom_hbond_atom_site_label_H
_geom_hbond_atom_site_label_A
_geom_hbond_distance_DH
_geom_hbond_distance_HA
_geom_hbond_distance_DA
_geom_hbond_angle_DHA
_geom_hbond_site_symmetry_A
O4 H4A O11 0.84 1.95 2.772(3) 166.8 .
O6 H6 O17 0.84 1.95 2.759(3) 161.5 .
